data_2016578
loop_
_publ_author_name
'Zhang, Min'
'Meng, Xiang-Gao'
'Hu, Zong-Qiu'
'Xu, Xing-Man'

_publ_section_title
;
 A two-dimensional layer in
 <i>N</i>,<i>N</i>'-bis[2-(hydroxymethyl)benzyl]ethylenediamine and a
 three-dimensional network in
 <i>N</i>,<i>N</i>'-bis[2-(hydroxymethyl)benzyl]ethylenediammonium
 bis(perchlorate)
;
_journal_coeditor_code AV3145
_journal_issue 5
_journal_name_full 'Acta Crystallographica Section C'
_journal_page_first o272
_journal_page_last o275
_journal_paper_doi 10.1107/S0108270108008937
_journal_volume 64
_journal_year 2008
_chemical_formula_iupac 'C18 H26 N2 O2 2+ , 2Cl O4 -'
_chemical_formula_moiety 'C18 H26 N2 O2 2+ , 2Cl O4 -'
_chemical_formula_sum 'C18 H26 Cl2 N2 O10'
_chemical_formula_weight 501.31
_chemical_name_systematic
;
N,N'-bis[2-(hydroxymethyl)benzyl]ethylenediammonium bis(perchlorate)
;
_space_group_IT_number 14
_symmetry_cell_setting monoclinic
_symmetry_space_group_name_Hall '-P 2ybc'
_symmetry_space_group_name_H-M 'P 1 21/c 1'
_atom_sites_solution_hydrogens geom
_atom_sites_solution_primary direct
_atom_sites_solution_secondary difmap
_audit_creation_method SHELXL97
_cell_angle_alpha 90.00
_cell_angle_beta 106.779(2)
_cell_angle_gamma 90.00
_cell_formula_units_Z 2
_cell_length_a 12.8926(12)
_cell_length_b 5.8332(6)
_cell_length_c 15.1397(15)
_cell_measurement_reflns_used 3251
_cell_measurement_temperature 294(2)
_cell_measurement_theta_max 25.36
_cell_measurement_theta_min 2.46
_cell_volume 1090.11(19)
_computing_cell_refinement 'SMART (Bruker, 2001)'
_computing_data_collection 'SMART (Bruker, 2001)'
_computing_data_reduction 'SAINT-Plus (Bruker, 2001)'
_computing_molecular_graphics 'PLATON (Spek, 2003)'
_computing_publication_material 'PLATON (Spek, 2003)'
_computing_structure_refinement 'SHELXL97 (Sheldrick, 2008)'
_computing_structure_solution 'SHELXS97 (Sheldrick, 2008)'
_diffrn_ambient_temperature 294(2)
_diffrn_measured_fraction_theta_full 0.998
_diffrn_measured_fraction_theta_max 0.998
_diffrn_measurement_device_type 'Bruker SMART APEX CCD area-detector'
_diffrn_measurement_method '0.3\% wide \w exposures'
_diffrn_radiation_monochromator graphite
_diffrn_radiation_source 'fine focus sealed Siemens Mo tube'
_diffrn_radiation_type 'Mo k\a'
_diffrn_radiation_wavelength 0.71073
_diffrn_reflns_av_R_equivalents 0.0350
_diffrn_reflns_av_sigmaI/netI 0.0297
_diffrn_reflns_limit_h_max 15
_diffrn_reflns_limit_h_min -15
_diffrn_reflns_limit_k_max 7
_diffrn_reflns_limit_k_min -7
_diffrn_reflns_limit_l_max 18
_diffrn_reflns_limit_l_min -18
_diffrn_reflns_number 8763
_diffrn_reflns_theta_full 25.98
_diffrn_reflns_theta_max 25.98
_diffrn_reflns_theta_min 1.65
_exptl_absorpt_coefficient_mu 0.357
_exptl_absorpt_correction_T_max 0.9829
_exptl_absorpt_correction_T_min 0.9311
_exptl_absorpt_correction_type multi-scan
_exptl_absorpt_process_details '(SADABS; Sheldrick, 1996)'
_exptl_crystal_colour colourless
_exptl_crystal_density_diffrn 1.527
_exptl_crystal_density_method 'not measured'
_exptl_crystal_description plate
_exptl_crystal_F_000 524
_exptl_crystal_size_max 0.20
_exptl_crystal_size_mid 0.10
_exptl_crystal_size_min 0.06
_refine_diff_density_max 0.461
_refine_diff_density_min -0.362
_refine_ls_extinction_method none
_refine_ls_goodness_of_fit_ref 1.051
_refine_ls_hydrogen_treatment mixed
_refine_ls_matrix_type full
_refine_ls_number_parameters 151
_refine_ls_number_reflns 2133
_refine_ls_number_restraints 0
_refine_ls_restrained_S_all 1.051
_refine_ls_R_factor_all 0.0683
_refine_ls_R_factor_gt 0.0602
_refine_ls_shift/su_max 0.000
_refine_ls_shift/su_mean 0.000
_refine_ls_structure_factor_coef Fsqd
_refine_ls_weighting_details 'calc w = 1/[\s^2^(Fo^2^)+(0.0783P)^2^+1.0643P] where P=(Fo^2^+2Fc^2^)/3'
_refine_ls_weighting_scheme calc
_refine_ls_wR_factor_gt 0.1588
_refine_ls_wR_factor_ref 0.1638
_reflns_number_gt 1806
_reflns_number_total 2133
_reflns_threshold_expression I>2\s(I)
_cod_data_source_file av3145.cif
_cod_data_source_block II
_cod_original_sg_symbol_H-M 'P 21/c'
_cod_database_code 2016578
_cod_database_fobs_code 2016578

loop_
_symmetry_equiv_pos_as_xyz
'x, y, z'
'-x, y+1/2, -z+1/2'
'-x, -y, -z'
'x, -y-1/2, z-1/2'

loop_
_atom_site_type_symbol
_atom_site_label
_atom_site_fract_x
_atom_site_fract_y
_atom_site_fract_z
_atom_site_U_iso_or_equiv
_atom_site_adp_type
_atom_site_calc_flag
_atom_site_refinement_flags
_atom_site_occupancy
C C1 0.5448(2) 0.4711(5) 0.5433(2) 0.0529(9) Uani d . 1
H H1A 0.5195 0.4936 0.5971 0.064 Uiso calc R 1
H H1B 0.5656 0.3117 0.5416 0.064 Uiso calc R 1
C C2 0.7397(2) 0.5438(5) 0.6218(2) 0.0506(8) Uani d . 1
H H2A 0.7585 0.3901 0.6074 0.061 Uiso calc R 1
H H2B 0.7253 0.5392 0.6812 0.061 Uiso calc R 1
C C3 0.8330(2) 0.7026(5) 0.62696(18) 0.0389(6) Uani d . 1
C C4 0.9080(3) 0.6466(6) 0.5808(2) 0.0540(8) Uani d . 1
H H4 0.8995 0.5117 0.5468 0.065 Uiso calc R 1
C C5 0.9955(3) 0.7885(7) 0.5845(2) 0.0600(9) Uani d . 1
H H5 1.0460 0.7470 0.5542 0.072 Uiso calc R 1
C C6 1.0074(2) 0.9878(6) 0.6326(2) 0.0516(8) Uani d . 1
H H6 1.0653 1.0844 0.6343 0.062 Uiso calc R 1
C C7 0.9335(2) 1.0474(5) 0.67897(19) 0.0405(6) Uani d . 1
H H7 0.9425 1.1843 0.7118 0.049 Uiso calc R 1
C C8 0.8462(2) 0.9071(5) 0.67762(17) 0.0356(6) Uani d . 1
C C9 0.7701(2) 0.9747(5) 0.7316(2) 0.0492(7) Uani d . 1
H H9A 0.7705 0.8593 0.7778 0.059 Uiso calc R 1
H H9B 0.7925 1.1196 0.7626 0.059 Uiso calc R 1
Cl Cl1 0.64645(6) 0.09372(14) 0.37511(5) 0.0516(3) Uani d . 1
N N1 0.6399(2) 0.6218(4) 0.5493(2) 0.0564(8) Uani d D 1
H H1C 0.626(3) 0.755(4) 0.562(2) 0.068 Uiso d D 1
H H1D 0.647(3) 0.620(7) 0.4949(16) 0.068 Uiso d D 1
O O1 0.66378(17) 0.9952(4) 0.6685(2) 0.0641(7) Uani d D 1
H H1E 0.622(3) 1.013(8) 0.699(3) 0.096 Uiso d D 1
O O2 0.6913(4) 0.3043(7) 0.4111(3) 0.1308(16) Uani d . 1
O O3 0.7272(3) -0.0674(9) 0.3860(4) 0.157(2) Uani d . 1
O O4 0.5951(5) 0.1165(10) 0.2816(3) 0.160(2) Uani d . 1
O O5 0.5710(2) 0.0198(5) 0.4198(2) 0.0811(8) Uani d . 1

loop_
_atom_site_aniso_label
_atom_site_aniso_U_11
_atom_site_aniso_U_22
_atom_site_aniso_U_33
_atom_site_aniso_U_12
_atom_site_aniso_U_13
_atom_site_aniso_U_23
C1 0.0446(16) 0.0295(14) 0.067(2) 0.0004(12) -0.0129(15) -0.0070(13)
C2 0.0444(16) 0.0296(14) 0.0619(19) 0.0027(12) -0.0100(14) 0.0001(13)
C3 0.0357(13) 0.0348(14) 0.0373(13) 0.0069(11) -0.0034(11) -0.0012(11)
C4 0.076(2) 0.0448(17) 0.0398(15) 0.0155(16) 0.0135(15) -0.0050(13)
C5 0.068(2) 0.071(2) 0.0516(18) 0.0199(19) 0.0333(16) 0.0069(17)
C6 0.0448(16) 0.060(2) 0.0509(17) 0.0014(15) 0.0158(14) 0.0125(15)
C7 0.0369(13) 0.0388(15) 0.0401(14) -0.0013(12) 0.0021(11) -0.0012(12)
C8 0.0308(12) 0.0360(14) 0.0355(13) 0.0055(10) 0.0023(10) -0.0013(11)
C9 0.0410(15) 0.0443(17) 0.0636(19) 0.0036(13) 0.0174(14) -0.0079(14)
Cl1 0.0509(5) 0.0518(5) 0.0548(5) -0.0030(3) 0.0195(3) 0.0028(3)
N1 0.0470(15) 0.0289(12) 0.0719(18) -0.0006(11) -0.0165(14) -0.0007(13)
O1 0.0354(11) 0.0512(13) 0.104(2) 0.0073(10) 0.0182(12) -0.0122(13)
O2 0.174(4) 0.102(3) 0.148(3) -0.080(3) 0.096(3) -0.052(2)
O3 0.092(3) 0.180(5) 0.208(5) 0.052(3) 0.057(3) -0.046(4)
O4 0.203(5) 0.180(5) 0.069(2) -0.065(4) -0.005(3) 0.023(3)
O5 0.0816(18) 0.0708(18) 0.105(2) -0.0135(15) 0.0498(17) 0.0022(15)

loop_
_atom_type_symbol
_atom_type_description
_atom_type_scat_dispersion_real
_atom_type_scat_dispersion_imag
_atom_type_scat_source
C C 0.0033 0.0016 'International Tables Vol C Tables 4.2.6.8 and 6.1.1.4'
H H 0.0000 0.0000 'International Tables Vol C Tables 4.2.6.8 and 6.1.1.4'
N N 0.0061 0.0033 'International Tables Vol C Tables 4.2.6.8 and 6.1.1.4'
O O 0.0106 0.0060 'International Tables Vol C Tables 4.2.6.8 and 6.1.1.4'
Cl Cl 0.1484 0.1585 'International Tables Vol C Tables 4.2.6.8 and 6.1.1.4'

loop_
_geom_angle_atom_site_label_1
_geom_angle_atom_site_label_2
_geom_angle_atom_site_label_3
_geom_angle_site_symmetry_1
_geom_angle_site_symmetry_3
_geom_angle
_geom_angle_publ_flag
N1 C1 C1 . 3_666 109.3(3) no
N1 C1 H1A . . 109.8 no
C1 C1 H1A 3_666 . 109.8 no
N1 C1 H1B . . 109.8 no
C1 C1 H1B 3_666 . 109.8 no
H1A C1 H1B . . 108.3 no
N1 C2 C3 . . 110.8(2) no
N1 C2 H2A . . 109.5 no
C3 C2 H2A . . 109.5 no
N1 C2 H2B . . 109.5 no
C3 C2 H2B . . 109.5 no
H2A C2 H2B . . 108.1 no
C4 C3 C8 . . 119.0(3) no
C4 C3 C2 . . 119.5(3) no
C8 C3 C2 . . 121.5(3) no
C3 C4 C5 . . 121.1(3) no
C3 C4 H4 . . 119.4 no
C5 C4 H4 . . 119.4 no
C6 C5 C4 . . 119.8(3) no
C6 C5 H5 . . 120.1 no
C4 C5 H5 . . 120.1 no
C5 C6 C7 . . 120.1(3) no
C5 C6 H6 . . 120.0 no
C7 C6 H6 . . 120.0 no
C6 C7 C8 . . 121.3(3) no
C6 C7 H7 . . 119.3 no
C8 C7 H7 . . 119.3 no
C7 C8 C3 . . 118.7(3) no
C7 C8 C9 . . 119.5(2) no
C3 C8 C9 . . 121.8(3) no
O1 C9 C8 . . 108.0(3) no
O1 C9 H9A . . 110.1 no
C8 C9 H9A . . 110.1 no
O1 C9 H9B . . 110.1 no
C8 C9 H9B . . 110.1 no
H9A C9 H9B . . 108.4 no
O3 Cl1 O4 . . 108.0(4) no
O3 Cl1 O2 . . 109.9(3) no
O4 Cl1 O2 . . 109.6(3) no
O3 Cl1 O5 . . 109.8(3) no
O4 Cl1 O5 . . 109.2(3) no
O2 Cl1 O5 . . 110.4(2) no
C1 N1 C2 . . 112.5(2) no
C1 N1 H1C . . 110(3) no
C2 N1 H1C . . 108(3) no
C1 N1 H1D . . 104(3) no
C2 N1 H1D . . 113(3) no
H1C N1 H1D . . 109(4) no
C9 O1 H1E . . 107(4) no

loop_
_geom_bond_atom_site_label_1
_geom_bond_atom_site_label_2
_geom_bond_site_symmetry_2
_geom_bond_distance
_geom_bond_publ_flag
C1 N1 . 1.489(4) no
C1 C1 3_666 1.514(6) no
C1 H1A . 0.9700 no
C1 H1B . 0.9700 no
C2 N1 . 1.500(4) no
C2 C3 . 1.502(4) no
C2 H2A . 0.9700 no
C2 H2B . 0.9700 no
C3 C4 . 1.386(4) no
C3 C8 . 1.401(4) no
C4 C5 . 1.388(5) no
C4 H4 . 0.9300 no
C5 C6 . 1.356(5) no
C5 H5 . 0.9300 no
C6 C7 . 1.381(4) no
C6 H6 . 0.9300 no
C7 C8 . 1.387(4) no
C7 H7 . 0.9300 no
C8 C9 . 1.499(4) no
C9 O1 . 1.432(4) no
C9 H9A . 0.9700 no
C9 H9B . 0.9700 no
Cl1 O3 . 1.377(4) no
Cl1 O4 . 1.386(4) no
Cl1 O2 . 1.399(3) no
Cl1 O5 . 1.403(3) no
N1 H1C . 0.832(19) no
N1 H1D . 0.856(18) no
O1 H1E . 0.81(4) no

loop_
_geom_hbond_atom_site_label_D
_geom_hbond_atom_site_label_H
_geom_hbond_atom_site_label_A
_geom_hbond_site_symmetry_A
_geom_hbond_distance_DH
_geom_hbond_distance_HA
_geom_hbond_distance_DA
_geom_hbond_angle_DHA
_geom_hbond_publ_flag
N1 H1C O5 1_565 0.832(19) 2.57(4) 3.004(4) 113(3) no
O1 H1E O4 4_576 0.81(4) 2.57(4) 3.118(5) 126(4) no
C9 H9A O3 4_566 0.97 2.53 3.487(5) 168 no
N1 H1C O1 . 0.832(19) 2.09(3) 2.788(4) 142(3) no
N1 H1D O2 . 0.856(18) 2.39(4) 3.008(5) 129(3) no
C1 H1B O5 . 0.97 2.53 3.302(4) 137.0 no

loop_
_geom_torsion_atom_site_label_1
_geom_torsion_atom_site_label_2
_geom_torsion_atom_site_label_3
_geom_torsion_atom_site_label_4
_geom_torsion_site_symmetry_1
_geom_torsion
_geom_torsion_publ_flag
N1 C2 C3 C4 . -97.3(3) no
N1 C2 C3 C8 . 82.8(3) no
C8 C3 C4 C5 . 0.4(4) no
C2 C3 C4 C5 . -179.6(3) no
C3 C4 C5 C6 . -1.3(5) no
C4 C5 C6 C7 . 1.1(5) no
C5 C6 C7 C8 . -0.1(4) no
C6 C7 C8 C3 . -0.8(4) no
C6 C7 C8 C9 . 177.9(3) no
C4 C3 C8 C7 . 0.6(4) no
C2 C3 C8 C7 . -179.4(2) no
C4 C3 C8 C9 . -178.1(3) no
C2 C3 C8 C9 . 1.9(4) no
C7 C8 C9 O1 . 120.9(3) no
C3 C8 C9 O1 . -60.5(3) no
C1 C1 N1 C2 3_666 -168.1(3) no
C3 C2 N1 C1 . -178.9(3) no
